data_4070160
loop_
_publ_author_name
'Sun, Yan'
'Zhang, Zhengxing'
'Wang, Xu'
'Li, Xiaoqing'
'Weng, Linhong'
'Zhou, Xigeng'

_publ_section_title
;
 Lanthanide-Induced Diinsertion of Isocyanates into the N&#x2212;H Bond:
 Synthesis, Structure, and Reactivity of Organolanthanides Containing
 Diureido Ligands
;
_journal_issue 21
_journal_name_full Organometallics
_journal_page_first 6320
_journal_paper_doi 10.1021/om900631j
_journal_volume 28
_journal_year 2009
_chemical_formula_sum 'C35 H37 N4 O2 Yb'
_chemical_formula_weight 718.73
_chemical_name_systematic
; 
 ? 
;
_space_group_IT_number 14
_symmetry_cell_setting monoclinic
_symmetry_space_group_name_Hall '-P 2yn'
_symmetry_space_group_name_H-M 'P 1 21/n 1'
_atom_sites_solution_hydrogens geom
_atom_sites_solution_primary direct
_atom_sites_solution_secondary difmap
_audit_creation_method SHELXL-97
_cell_angle_alpha 90.00
_cell_angle_beta 95.033(4)
_cell_angle_gamma 90.00
_cell_formula_units_Z 4
_cell_length_a 10.180(4)
_cell_length_b 9.215(4)
_cell_length_c 34.309(13)
_cell_measurement_reflns_used 2050
_cell_measurement_temperature 296(2)
_cell_measurement_theta_max 20.67
_cell_measurement_theta_min 2.29
_cell_volume 3206(2)
_computing_cell_refinement 'Bruker SMART'
_computing_data_collection 'Bruker SMART'
_computing_data_reduction 'Bruker SAINT'
_computing_molecular_graphics 'Bruker SHELXTL'
_computing_publication_material 'Bruker SHELXTL'
_computing_structure_refinement 'SHELXL-97 (Sheldrick, 1997)'
_computing_structure_solution 'SHELXS-97 (Sheldrick, 1990)'
_diffrn_ambient_temperature 296(2)
_diffrn_measured_fraction_theta_full 1.000
_diffrn_measured_fraction_theta_max 1.000
_diffrn_measurement_device_type 'CCD area detector'
_diffrn_measurement_method 'phi and omega scans'
_diffrn_radiation_monochromator graphite
_diffrn_radiation_source 'fine-focus sealed tube'
_diffrn_radiation_type MoK\a
_diffrn_radiation_wavelength 0.71073
_diffrn_reflns_av_R_equivalents 0.1629
_diffrn_reflns_av_sigmaI/netI 0.2063
_diffrn_reflns_limit_h_max 12
_diffrn_reflns_limit_h_min -11
_diffrn_reflns_limit_k_max 8
_diffrn_reflns_limit_k_min -10
_diffrn_reflns_limit_l_max 40
_diffrn_reflns_limit_l_min -40
_diffrn_reflns_number 12658
_diffrn_reflns_theta_full 25.00
_diffrn_reflns_theta_max 25.00
_diffrn_reflns_theta_min 1.19
_exptl_absorpt_coefficient_mu 2.953
_exptl_absorpt_correction_T_max 0.7567
_exptl_absorpt_correction_T_min 0.5897
_exptl_absorpt_correction_type multi-scan
_exptl_absorpt_process_details sadabs
_exptl_crystal_density_diffrn 1.489
_exptl_crystal_density_meas 0
_exptl_crystal_density_method 'not measured'
_exptl_crystal_F_000 1444
_exptl_crystal_size_max 0.20
_exptl_crystal_size_mid 0.15
_exptl_crystal_size_min 0.10
_refine_diff_density_max 1.452
_refine_diff_density_min -3.826
_refine_diff_density_rms 0.215
_refine_ls_extinction_method none
_refine_ls_goodness_of_fit_ref 1.079
_refine_ls_hydrogen_treatment mixed
_refine_ls_matrix_type full
_refine_ls_number_parameters 346
_refine_ls_number_reflns 5630
_refine_ls_number_restraints 1
_refine_ls_restrained_S_all 1.079
_refine_ls_R_factor_all 0.1869
_refine_ls_R_factor_gt 0.0903
_refine_ls_shift/su_max 0.000
_refine_ls_shift/su_mean 0.000
_refine_ls_structure_factor_coef Fsqd
_refine_ls_weighting_details 'calc w=1/[\s^2^(Fo^2^)+(0.1037P)^2^+0.0000P] where P=(Fo^2^+2Fc^2^)/3'
_refine_ls_weighting_scheme calc
_refine_ls_wR_factor_gt 0.2064
_refine_ls_wR_factor_ref 0.2569
_reflns_number_gt 2703
_reflns_number_total 5630
_reflns_threshold_expression >2sigma(I)
_cod_data_source_file om900631j_si_002.cif
_cod_data_source_block f90424a
_cod_depositor_comments
;
The following automatic conversions were performed:

'_symmetry_cell_setting' value 'Monoclinic' changed to 'monoclinic'
according to /home/saulius/struct/CIF-dictionaries/cif_core.dic
dictionary named 'cif_core.dic' version 2.4.2 from 2011-04-26.

Automatic conversion script
Id: cif_fix_values 1715 2011-07-08 13:25:40Z adriana 
;
_cod_original_sg_symbol_H-M P2(1)/n
_cod_database_code 4070160

loop_
_symmetry_equiv_pos_as_xyz
'x, y, z'
'-x+1/2, y+1/2, -z+1/2'
'-x, -y, -z'
'x-1/2, -y-1/2, z-1/2'

loop_
_atom_site_label
_atom_site_type_symbol
_atom_site_fract_x
_atom_site_fract_y
_atom_site_fract_z
_atom_site_U_iso_or_equiv
_atom_site_adp_type
_atom_site_occupancy
_atom_site_symmetry_multiplicity
_atom_site_calc_flag
_atom_site_refinement_flags
Yb1 Yb -0.11101(8) 0.56988(10) 0.16276(2) 0.0473(3) Uani 1 1 d .
N1 N 0.0189(15) 0.4207(19) 0.2098(4) 0.059(4) Uani 1 1 d .
N2 N 0.1218(13) 0.5565(18) 0.1684(4) 0.043(4) Uani 1 1 d .
N3 N 0.1924(13) 0.7020(16) 0.1177(4) 0.039(4) Uani 1 1 d .
N4 N 0.0607(16) 0.824(2) 0.0689(4) 0.055(4) Uani 1 1 d D
H4N H 0.134(10) 0.80(2) 0.059(5) 0.066 Uiso 1 1 d D
O1 O 0.3409(12) 0.5704(17) 0.1571(4) 0.061(4) Uani 1 1 d .
O2 O -0.0338(12) 0.7313(15) 0.1216(4) 0.058(4) Uani 1 1 d .
C1 C 0.1368(18) 0.457(2) 0.1985(5) 0.044(5) Uani 1 1 d .
C2 C 0.2490(18) 0.3857(19) 0.2156(5) 0.045(5) Uani 1 1 d .
H2A H 0.3319 0.4038 0.2073 0.054 Uiso 1 1 calc R
C3 C 0.233(2) 0.288(2) 0.2454(5) 0.057(6) Uani 1 1 d .
H3A H 0.3063 0.2451 0.2588 0.068 Uiso 1 1 calc R
C4 C 0.109(2) 0.254(3) 0.2553(6) 0.068(6) Uani 1 1 d .
H4A H 0.0982 0.1838 0.2743 0.081 Uiso 1 1 calc R
C5 C 0.005(2) 0.322(3) 0.2375(6) 0.065(6) Uani 1 1 d .
H5A H -0.0790 0.2992 0.2444 0.078 Uiso 1 1 calc R
C6 C 0.2228(18) 0.6010(18) 0.1509(5) 0.039(4) Uani 1 1 d .
C7 C 0.3068(17) 0.750(2) 0.0993(5) 0.051(5) Uani 1 1 d .
C8 C 0.3494(18) 0.661(2) 0.0689(5) 0.045(5) Uani 1 1 d .
C9 C 0.460(2) 0.702(3) 0.0515(6) 0.065(6) Uani 1 1 d .
H9A H 0.4917 0.6445 0.0320 0.078 Uiso 1 1 calc R
C10 C 0.526(2) 0.831(3) 0.0636(7) 0.077(7) Uani 1 1 d .
H10A H 0.6000 0.8618 0.0517 0.092 Uiso 1 1 calc R
C11 C 0.480(2) 0.908(3) 0.0925(7) 0.074(7) Uani 1 1 d .
H11A H 0.5267 0.9911 0.1001 0.089 Uiso 1 1 calc R
C12 C 0.374(2) 0.878(2) 0.1121(6) 0.056(6) Uani 1 1 d .
C13 C 0.284(2) 0.518(3) 0.0564(6) 0.066(6) Uani 1 1 d .
H13A H 0.2085 0.5031 0.0716 0.079 Uiso 1 1 calc R
C14 C 0.374(3) 0.391(2) 0.0625(8) 0.098(9) Uani 1 1 d .
H14A H 0.4032 0.3827 0.0898 0.147 Uiso 1 1 calc R
H14B H 0.4490 0.4040 0.0477 0.147 Uiso 1 1 calc R
H14C H 0.3278 0.3043 0.0539 0.147 Uiso 1 1 calc R
C15 C 0.232(3) 0.531(3) 0.0113(7) 0.104(10) Uani 1 1 d .
H15A H 0.1899 0.4425 0.0027 0.155 Uiso 1 1 calc R
H15B H 0.3055 0.5495 -0.0039 0.155 Uiso 1 1 calc R
H15C H 0.1706 0.6100 0.0079 0.155 Uiso 1 1 calc R
C16 C 0.328(2) 0.968(2) 0.1450(6) 0.057(6) Uani 1 1 d .
H16A H 0.2856 0.9018 0.1623 0.068 Uiso 1 1 calc R
C17 C 0.441(2) 1.041(3) 0.1692(7) 0.091(9) Uani 1 1 d .
H17A H 0.5051 0.9687 0.1784 0.137 Uiso 1 1 calc R
H17B H 0.4083 1.0886 0.1911 0.137 Uiso 1 1 calc R
H17C H 0.4823 1.1104 0.1534 0.137 Uiso 1 1 calc R
C18 C 0.225(2) 1.084(3) 0.1305(7) 0.093(8) Uani 1 1 d .
H18A H 0.1532 1.0376 0.1154 0.139 Uiso 1 1 calc R
H18B H 0.2657 1.1533 0.1145 0.139 Uiso 1 1 calc R
H18C H 0.1935 1.1319 0.1526 0.139 Uiso 1 1 calc R
C19 C 0.0692(19) 0.748(2) 0.1041(5) 0.045(5) Uani 1 1 d .
C20 C -0.053(2) 0.891(2) 0.0516(6) 0.050(5) Uani 1 1 d .
C21 C -0.090(2) 0.860(2) 0.0134(7) 0.069(6) Uani 1 1 d .
H21A H -0.0475 0.7874 0.0006 0.082 Uiso 1 1 calc R
C22 C -0.198(3) 0.940(3) -0.0072(9) 0.092(10) Uani 1 1 d .
H22A H -0.2279 0.9190 -0.0329 0.111 Uiso 1 1 calc R
C23 C -0.251(3) 1.048(3) 0.0129(10) 0.118(14) Uani 1 1 d .
H23A H -0.3152 1.1063 -0.0002 0.142 Uiso 1 1 calc R
C24 C -0.215(2) 1.076(3) 0.0520(8) 0.097(9) Uani 1 1 d .
H24A H -0.2592 1.1469 0.0652 0.116 Uiso 1 1 calc R
C25 C -0.112(2) 0.996(2) 0.0716(6) 0.061(6) Uani 1 1 d .
H25A H -0.0846 1.0146 0.0977 0.073 Uiso 1 1 calc R
C26 C -0.2705(16) 0.6194(15) 0.2165(4) 0.112(12) Uani 1 1 d G
H26A H -0.3067 0.5381 0.2275 0.135 Uiso 1 1 calc R
C27 C -0.1506(17) 0.6886(17) 0.2301(3) 0.124(14) Uani 1 1 d G
H27A H -0.0945 0.6606 0.2517 0.149 Uiso 1 1 calc R
C28 C -0.1313(14) 0.8080(14) 0.2051(4) 0.103(7) Uani 1 1 d G
H28A H -0.0604 0.8720 0.2074 0.124 Uiso 1 1 calc R
C29 C -0.2394(16) 0.8126(12) 0.1760(4) 0.103(7) Uani 1 1 d G
H29A H -0.2517 0.8802 0.1559 0.124 Uiso 1 1 calc R
C30 C -0.3254(10) 0.6960(15) 0.1830(4) 0.090(8) Uani 1 1 d G
H30A H -0.4039 0.6738 0.1683 0.108 Uiso 1 1 calc R
C31 C -0.1959(15) 0.3015(11) 0.1460(5) 0.105(7) Uani 1 1 d G
H31A H -0.2009 0.2356 0.1664 0.126 Uiso 1 1 calc R
C32 C -0.2977(11) 0.3969(15) 0.1311(5) 0.137(16) Uani 1 1 d G
H32A H -0.3812 0.4045 0.1400 0.164 Uiso 1 1 calc R
C33 C -0.2498(17) 0.4787(17) 0.1003(3) 0.116(13) Uani 1 1 d G
H33A H -0.2964 0.5492 0.0854 0.139 Uiso 1 1 calc R
C34 C -0.1183(18) 0.4338(16) 0.0961(4) 0.143(16) Uani 1 1 d G
H34A H -0.0637 0.4698 0.0780 0.172 Uiso 1 1 calc R
C35 C -0.0850(13) 0.3243(14) 0.1244(5) 0.105(7) Uani 1 1 d G
H35A H -0.0047 0.2760 0.1281 0.126 Uiso 1 1 calc R

loop_
_atom_site_aniso_label
_atom_site_aniso_U_11
_atom_site_aniso_U_22
_atom_site_aniso_U_33
_atom_site_aniso_U_23
_atom_site_aniso_U_13
_atom_site_aniso_U_12
Yb1 0.0477(5) 0.0571(6) 0.0372(4) 0.0042(5) 0.0035(3) 0.0045(6)
N1 0.061(10) 0.066(12) 0.048(9) 0.024(10) -0.002(8) -0.009(10)
N2 0.043(8) 0.059(11) 0.028(7) 0.014(8) 0.006(6) 0.007(8)
N3 0.036(8) 0.039(9) 0.044(8) 0.008(8) 0.005(7) -0.009(7)
N4 0.058(11) 0.067(12) 0.038(9) 0.013(9) -0.001(8) 0.012(10)
O1 0.041(7) 0.081(10) 0.059(8) 0.011(9) -0.002(6) -0.002(8)
O2 0.057(8) 0.061(10) 0.058(8) 0.004(8) 0.006(7) 0.022(7)
C1 0.049(11) 0.040(13) 0.043(10) 0.005(9) -0.002(9) -0.003(9)
C2 0.051(11) 0.039(12) 0.045(10) 0.009(9) 0.001(9) 0.006(9)
C3 0.075(15) 0.048(14) 0.047(11) 0.019(11) -0.003(10) 0.024(12)
C4 0.075(16) 0.072(17) 0.056(13) 0.027(13) 0.006(12) 0.007(13)
C5 0.056(14) 0.078(17) 0.062(13) 0.021(13) 0.013(11) -0.015(12)
C6 0.053(12) 0.033(12) 0.030(9) 0.005(8) 0.003(8) -0.006(9)
C7 0.036(10) 0.067(15) 0.050(11) 0.010(11) 0.003(9) -0.008(10)
C8 0.047(12) 0.051(14) 0.037(10) 0.001(10) 0.002(9) -0.017(10)
C9 0.078(16) 0.064(16) 0.055(13) 0.010(13) 0.018(12) 0.022(13)
C10 0.066(16) 0.11(2) 0.061(15) 0.003(16) 0.019(12) -0.017(15)
C11 0.070(15) 0.060(17) 0.089(17) 0.013(15) -0.015(13) -0.012(13)
C12 0.054(13) 0.057(15) 0.056(12) -0.001(11) -0.002(10) -0.009(10)
C13 0.080(16) 0.072(17) 0.045(12) -0.019(12) 0.003(11) 0.006(13)
C14 0.13(2) 0.039(17) 0.12(2) -0.007(15) -0.007(18) -0.011(14)
C15 0.14(3) 0.09(2) 0.071(16) -0.023(16) -0.007(16) -0.027(18)
C16 0.058(12) 0.043(14) 0.069(13) -0.016(11) 0.009(11) -0.011(10)
C17 0.079(16) 0.10(2) 0.085(17) -0.039(16) -0.028(13) 0.007(15)
C18 0.084(17) 0.072(18) 0.12(2) -0.037(17) -0.028(14) 0.034(15)
C19 0.055(12) 0.047(13) 0.031(9) 0.000(9) 0.003(9) -0.005(10)
C20 0.065(13) 0.040(14) 0.047(11) 0.012(10) 0.016(10) -0.024(10)
C21 0.056(13) 0.059(15) 0.089(17) 0.018(14) -0.005(12) 0.017(11)
C22 0.10(2) 0.08(2) 0.089(19) 0.042(19) -0.031(15) -0.06(2)
C23 0.11(2) 0.09(2) 0.14(3) 0.09(2) -0.09(2) -0.05(2)
C24 0.072(16) 0.087(19) 0.13(2) 0.03(2) -0.029(15) -0.050(16)
C25 0.062(14) 0.061(14) 0.053(12) 0.006(12) -0.022(11) -0.002(12)
C26 0.15(3) 0.063(19) 0.14(3) 0.029(19) 0.11(2) 0.015(18)
C27 0.13(2) 0.19(4) 0.048(14) -0.044(19) -0.011(15) 0.12(3)
C28 0.107(17) 0.077(13) 0.126(18) -0.029(13) 0.009(12) 0.059(13)
C29 0.107(17) 0.077(13) 0.126(18) -0.029(13) 0.009(12) 0.059(13)
C30 0.076(17) 0.09(2) 0.099(19) -0.007(18) 0.002(14) 0.046(16)
C31 0.043(10) 0.098(16) 0.17(2) -0.010(15) -0.006(11) -0.049(10)
C32 0.068(18) 0.14(3) 0.21(4) -0.13(3) 0.05(2) -0.07(2)
C33 0.12(2) 0.07(2) 0.14(3) -0.011(19) -0.10(2) -0.024(19)
C34 0.19(4) 0.17(4) 0.068(17) -0.04(2) 0.02(2) -0.14(3)
C35 0.043(10) 0.098(16) 0.17(2) -0.010(15) -0.006(11) -0.049(10)

loop_
_atom_type_symbol
_atom_type_description
_atom_type_scat_dispersion_real
_atom_type_scat_dispersion_imag
_atom_type_scat_source
C C 0.0033 0.0016 'International Tables Vol C Tables 4.2.6.8 and 6.1.1.4'
H H 0.0000 0.0000 'International Tables Vol C Tables 4.2.6.8 and 6.1.1.4'
N N 0.0061 0.0033 'International Tables Vol C Tables 4.2.6.8 and 6.1.1.4'
O O 0.0106 0.0060 'International Tables Vol C Tables 4.2.6.8 and 6.1.1.4'
Yb Yb -0.3850 5.5486 'International Tables Vol C Tables 4.2.6.8 and 6.1.1.4'

loop_
_geom_angle_atom_site_label_1
_geom_angle_atom_site_label_2
_geom_angle_atom_site_label_3
_geom_angle
O2 Yb1 N2 71.4(5)
O2 Yb1 N1 126.5(5)
N2 Yb1 N1 55.4(5)
O2 Yb1 C26 127.3(5)
N2 Yb1 C26 129.4(5)
N1 Yb1 C26 88.0(5)
O2 Yb1 C33 83.7(5)
N2 Yb1 C33 121.2(5)
N1 Yb1 C33 126.2(5)
C26 Yb1 C33 108.2(3)
O2 Yb1 C34 75.6(5)
N2 Yb1 C34 89.9(5)
N1 Yb1 C34 106.5(6)
C26 Yb1 C34 137.3(4)
C33 Yb1 C34 31.66(10)
O2 Yb1 C30 102.7(5)
N2 Yb1 C30 148.7(5)
N1 Yb1 C30 119.5(5)
C26 Yb1 C30 31.56(9)
C33 Yb1 C30 87.6(3)
C34 Yb1 C30 119.1(4)
O2 Yb1 C27 111.6(5)
N2 Yb1 C27 100.4(5)
N1 Yb1 C27 76.5(5)
C26 Yb1 C27 31.55(9)
C33 Yb1 C27 138.4(3)
C34 Yb1 C27 168.9(4)
C30 Yb1 C27 52.01(13)
O2 Yb1 C32 115.0(5)
N2 Yb1 C32 133.0(5)
N1 Yb1 C32 105.2(6)
C26 Yb1 C32 85.7(3)
C33 Yb1 C32 31.42(10)
C34 Yb1 C32 51.97(15)
C30 Yb1 C32 77.9(2)
C27 Yb1 C32 117.0(3)
O2 Yb1 C35 101.5(5)
N2 Yb1 C35 81.5(5)
N1 Yb1 C35 76.9(6)
C26 Yb1 C35 126.8(4)
C33 Yb1 C35 51.95(14)
C34 Yb1 C35 31.39(8)
C30 Yb1 C35 129.4(3)
C27 Yb1 C35 145.8(6)
C32 Yb1 C35 51.55(15)
O2 Yb1 C29 75.7(5)
N2 Yb1 C29 122.4(5)
N1 Yb1 C29 127.8(5)
C26 Yb1 C29 51.88(14)
C33 Yb1 C29 100.0(4)
C34 Yb1 C29 125.5(5)
C30 Yb1 C29 31.26(10)
C27 Yb1 C29 51.69(13)
C32 Yb1 C29 103.4(3)
C35 Yb1 C29 151.7(4)
O2 Yb1 C28 81.0(5)
N2 Yb1 C28 97.2(5)
N1 Yb1 C28 99.7(6)
C26 Yb1 C28 51.88(13)
C33 Yb1 C28 131.0(5)
C34 Yb1 C28 152.0(6)
C30 Yb1 C28 51.69(14)
C27 Yb1 C28 31.25(8)
C32 Yb1 C28 129.6(3)
C35 Yb1 C28 176.6(6)
C29 Yb1 C28 31.08(9)
C5 N1 C1 122.2(17)
C5 N1 Yb1 141.0(13)
C1 N1 Yb1 96.6(11)
C6 N2 C1 121.0(15)
C6 N2 Yb1 140.7(12)
C1 N2 Yb1 98.0(10)
C19 N3 C7 120.7(15)
C19 N3 C6 125.3(14)
C7 N3 C6 114.0(14)
C20 N4 C19 125.3(16)
C20 N4 H4N 130(10)
C19 N4 H4N 104(10)
C19 O2 Yb1 137.0(12)
N1 C1 N2 110.0(15)
N1 C1 C2 118.7(17)
N2 C1 C2 131.1(17)
N1 C1 Yb1 56.1(9)
N2 C1 Yb1 53.9(8)
C2 C1 Yb1 173.0(14)
C3 C2 C1 118.0(17)
C3 C2 H2A 121.0
C1 C2 H2A 121.0
C4 C3 C2 120.4(18)
C4 C3 H3A 119.8
C2 C3 H3A 119.8
C5 C4 C3 119(2)
C5 C4 H4A 120.3
C3 C4 H4A 120.3
N1 C5 C4 121.2(19)
N1 C5 H5A 119.4
C4 C5 H5A 119.4
O1 C6 N2 130.3(16)
O1 C6 N3 114.1(14)
N2 C6 N3 115.6(15)
C12 C7 C8 122.6(17)
C12 C7 N3 120.5(18)
C8 C7 N3 116.8(17)
C9 C8 C7 118.2(18)
C9 C8 C13 118.0(19)
C7 C8 C13 123.7(16)
C8 C9 C10 119(2)
C8 C9 H9A 120.3
C10 C9 H9A 120.3
C11 C10 C9 118(2)
C11 C10 H10A 120.8
C9 C10 H10A 120.8
C10 C11 C12 128(2)
C10 C11 H11A 116.1
C12 C11 H11A 116.1
C11 C12 C7 114(2)
C11 C12 C16 125(2)
C7 C12 C16 121.2(18)
C14 C13 C8 113.3(19)
C14 C13 C15 110(2)
C8 C13 C15 107.9(19)
C14 C13 H13A 108.5
C8 C13 H13A 108.5
C15 C13 H13A 108.5
C13 C14 H14A 109.5
C13 C14 H14B 109.5
H14A C14 H14B 109.5
C13 C14 H14C 109.5
H14A C14 H14C 109.5
H14B C14 H14C 109.5
C13 C15 H15A 109.5
C13 C15 H15B 109.5
H15A C15 H15B 109.5
C13 C15 H15C 109.5
H15A C15 H15C 109.5
H15B C15 H15C 109.5
C12 C16 C17 112.7(18)
C12 C16 C18 112.5(18)
C17 C16 C18 109.3(17)
C12 C16 H16A 107.3
C17 C16 H16A 107.3
C18 C16 H16A 107.3
C16 C17 H17A 109.5
C16 C17 H17B 109.5
H17A C17 H17B 109.5
C16 C17 H17C 109.5
H17A C17 H17C 109.5
H17B C17 H17C 109.5
C16 C18 H18A 109.5
C16 C18 H18B 109.5
H18A C18 H18B 109.5
C16 C18 H18C 109.5
H18A C18 H18C 109.5
H18B C18 H18C 109.5
O2 C19 N3 125.3(16)
O2 C19 N4 118.8(17)
N3 C19 N4 115.8(15)
C25 C20 C21 122(2)
C25 C20 N4 119.2(18)
C21 C20 N4 118.1(19)
C20 C21 C22 120(2)
C20 C21 H21A 120.0
C22 C21 H21A 120.0
C23 C22 C21 116(3)
C23 C22 H22A 121.8
C21 C22 H22A 121.8
C22 C23 C24 123(3)
C22 C23 H23A 118.3
C24 C23 H23A 118.3
C23 C24 C25 119(3)
C23 C24 H24A 120.4
C25 C24 H24A 120.4
C20 C25 C24 119(2)
C20 C25 H25A 120.7
C24 C25 H25A 120.7
C27 C26 C30 108.0
C27 C26 Yb1 74.95(19)
C30 C26 Yb1 74.9(3)
C27 C26 H26A 126.0
C30 C26 H26A 126.0
Yb1 C26 H26A 116.2
C26 C27 C28 108.0
C26 C27 Yb1 73.49(19)
C28 C27 Yb1 75.5(3)
C26 C27 H27A 126.0
C28 C27 H27A 126.0
Yb1 C27 H27A 117.0
C29 C28 C27 108.0
C29 C28 Yb1 74.4(2)
C27 C28 Yb1 73.2(3)
C29 C28 H28A 126.0
C27 C28 H28A 126.0
Yb1 C28 H28A 118.3
C30 C29 C28 108.0
C30 C29 Yb1 73.2(2)
C28 C29 Yb1 74.5(2)
C30 C29 H29A 126.0
C28 C29 H29A 126.0
Yb1 C29 H29A 118.3
C29 C30 C26 108.0
C29 C30 Yb1 75.5(2)
C26 C30 Yb1 73.5(3)
C29 C30 H30A 126.0
C26 C30 H30A 126.0
Yb1 C30 H30A 117.0
C32 C31 C35 108.0
C32 C31 Yb1 73.5(2)
C35 C31 Yb1 73.61(17)
C32 C31 H31A 126.0
C35 C31 H31A 126.0
Yb1 C31 H31A 118.8
C33 C32 C31 108.0
C33 C32 Yb1 72.8(3)
C31 C32 Yb1 75.5(3)
C33 C32 H32A 126.0
C31 C32 H32A 126.0
Yb1 C32 H32A 117.7
C32 C33 C34 108.0
C32 C33 Yb1 75.8(3)
C34 C33 Yb1 74.24(17)
C32 C33 H33A 126.0
C34 C33 H33A 126.0
Yb1 C33 H33A 116.1
C35 C34 C33 108.0
C35 C34 Yb1 75.9(3)
C33 C34 Yb1 74.1(2)
C35 C34 H34A 126.0
C33 C34 H34A 126.0
Yb1 C34 H34A 116.2
C34 C35 C31 108.0
C34 C35 Yb1 72.8(3)
C31 C35 Yb1 75.4(2)
C34 C35 H35A 126.0
C31 C35 H35A 126.0
Yb1 C35 H35A 117.8

loop_
_geom_bond_atom_site_label_1
_geom_bond_atom_site_label_2
_geom_bond_distance
Yb1 O2 2.240(13)
Yb1 N2 2.364(13)
Yb1 N1 2.423(15)
Yb1 C26 2.602(8)
Yb1 C33 2.602(9)
Yb1 C34 2.604(8)
Yb1 C30 2.620(8)
Yb1 C27 2.620(8)
Yb1 C32 2.640(8)
Yb1 C35 2.643(8)
Yb1 C29 2.650(9)
Yb1 C28 2.650(7)
N1 C5 1.33(2)
N1 C1 1.34(2)
N2 C6 1.30(2)
N2 C1 1.38(2)
N3 C19 1.37(2)
N3 C7 1.44(2)
N3 C6 1.48(2)
N4 C20 1.39(2)
N4 C19 1.39(2)
N4 H4N 0.86(2)
O1 C6 1.23(2)
O2 C19 1.262(19)
C1 C2 1.40(2)
C2 C3 1.38(2)
C2 H2A 0.9300
C3 C4 1.37(3)
C3 H3A 0.9300
C4 C5 1.33(3)
C4 H4A 0.9300
C5 H5A 0.9300
C7 C12 1.41(3)
C7 C8 1.43(3)
C8 C9 1.38(2)
C8 C13 1.52(3)
C9 C10 1.41(3)
C9 H9A 0.9300
C10 C11 1.34(3)
C10 H10A 0.9300
C11 C12 1.35(3)
C11 H11A 0.9300
C12 C16 1.50(3)
C13 C14 1.49(3)
C13 C15 1.60(3)
C13 H13A 0.9800
C14 H14A 0.9600
C14 H14B 0.9600
C14 H14C 0.9600
C15 H15A 0.9600
C15 H15B 0.9600
C15 H15C 0.9600
C16 C17 1.51(3)
C16 C18 1.55(3)
C16 H16A 0.9800
C17 H17A 0.9600
C17 H17B 0.9600
C17 H17C 0.9600
C18 H18A 0.9600
C18 H18B 0.9600
C18 H18C 0.9600
C20 C25 1.36(3)
C20 C21 1.36(3)
C21 C22 1.45(3)
C21 H21A 0.9300
C22 C23 1.35(4)
C22 H22A 0.9300
C23 C24 1.38(4)
C23 H23A 0.9300
C24 C25 1.41(3)
C24 H24A 0.9300
C25 H25A 0.9300
C26 C27 1.4200
C26 C30 1.4200
C26 H26A 0.9300
C27 C28 1.4200
C27 H27A 0.9300
C28 C29 1.4200
C28 H28A 0.9300
C29 C30 1.4200
C29 H29A 0.9300
C30 H30A 0.9300
C31 C32 1.4200
C31 C35 1.4200
C31 H31A 0.9300
C32 C33 1.4200
C32 H32A 0.9300
C33 C34 1.4200
C33 H33A 0.9300
C34 C35 1.4200
C34 H34A 0.9300
C35 H35A 0.9300
